data_4101212
loop_
_publ_author_name
J.W.Bats
T.Heinrich
M.Reggelin

_journal_name_full 'Journal of the American Chemical Society'
_journal_paper_doi 10.1021/ja057012a
_journal_year 2006
_chemical_formula_moiety 'C19 H27 N1 O3'
_chemical_formula_sum 'C19 H27 N O3'
_space_group_IT_number 4
_symmetry_cell_setting monoclinic
_symmetry_space_group_name_Hall 'P 2yb'
_symmetry_space_group_name_H-M 'P 1 21 1'
_cell_angle_alpha 90
_cell_angle_beta 92.369(8)
_cell_angle_gamma 90
_cell_formula_units_Z 2
_cell_length_a 6.1354(9)
_cell_length_b 14.4848(17)
_cell_length_c 9.895(2)
_cell_volume 878.618
_diffrn_ambient_temperature 173
_exptl_crystal_density_diffrn 1.2
_cod_original_sg_symbol_H-M 'P 21'
_cod_original_formula_sum 'C19 H27 N1 O3'
_cod_database_code 4101212

loop_
_symmetry_equiv_pos_site_id
_symmetry_equiv_pos_as_xyz
1 x,y,z
2 -x,1/2+y,-z

loop_
_atom_site_label
_atom_site_type_symbol
_atom_site_fract_x
_atom_site_fract_y
_atom_site_fract_z
O1 O 0.59837(14) 0.66222(5) 0.39991(8)
O2 O 0.83294(12) 0.76747(5) 0.31640(7)
O3 O 0.37660(13) 0.97667(6) 0.54843(8)
H1 H 0.36840 1.03730 0.55090
N1 N 0.63711(14) 0.80489(6) 0.49281(8)
C1 C 0.58525(17) 0.94802(7) 0.60028(10)
H2 H 0.66720 1.00150 0.64110
C2 C 0.68354(16) 0.73874(7) 0.40223(10)
C3 C 0.70266(16) 0.94725(7) 0.35379(10)
C4 C 0.3663(2) 0.87662(9) 0.79582(11)
H3 H 0.30340 0.93960 0.79300
H4 H 0.41060 0.86160 0.89060
C5 C 0.56280(16) 0.87063(7) 0.7051(1)
H5 H 0.70050 0.86550 0.76230
C6 C 0.88888(18) 0.71165(8) 0.19851(11)
C7 C 0.8678(2) 1.04101(9) 0.18360(14)
H6 H 0.98880 1.07690 0.15450
C8 C 0.87884(19) 0.99838(8) 0.30988(12)
H7 H 1.00840 1.00420 0.36700
C9 C 0.52910(15) 0.78212(7) 0.61981(10)
C10 C 0.71975(16) 0.90102(6) 0.49061(10)
H8 H 0.87660 0.90060 0.52250
C11 C 0.27997(17) 0.77272(9) 0.60352(11)
H9 H 0.22120 0.81180 0.52850
H10 H 0.23720 0.70780 0.58580
C12 C 0.6309(2) 0.69811(8) 0.69225(11)
H11 H 0.58500 0.69650 0.78590
H12 H 0.79030 0.70250 0.69160
H13 H 0.58260 0.64160 0.64550
C13 C 0.5048(2) 0.98164(9) 0.14370(11)
H14 H 0.37520 0.97610 0.08650
C14 C 1.0155(2) 0.62656(10) 0.24708(15)
H15 H 1.14350 0.64580 0.30250
H16 H 1.06270 0.59150 0.16880
H17 H 0.92150 0.58770 0.30110
C15 C 0.6818(2) 1.03163(10) 0.09975(13)
H18 H 0.67550 1.05960 0.01170
C16 C 0.6855(2) 0.68740(12) 0.11280(13)
H19 H 0.59710 0.64320 0.16180
H20 H 0.72800 0.65990 0.02740
H21 H 0.60020 0.74350 0.09400
C17 C 0.51477(18) 0.93968(7) 0.27011(11)
H22 H 0.39190 0.90530 0.30000
C18 C 1.0347(3) 0.77603(11) 0.12236(15)
H23 H 1.16160 0.79300 0.18050
H24 H 0.95310 0.83180 0.09620
H25 H 1.08390 0.74490 0.04110
C19 C 0.1985(2) 0.80568(12) 0.73932(13)
H26 H 0.18710 0.75300 0.80240
H27 H 0.05300 0.83470 0.72680
